data_1504461
loop_
_publ_author_name
'He, Lan'
'Hou, Jing'
'Gan, Maoluo'
'Shi, Jiangong'
'Chantrapromma, Suchada'
'Fun, Hoong-Kun'
'Williams, Ian D.'
'Sung, Herman H.-Y.'

_publ_section_title
;
 Cadinane sesquiterpenes from the leaves of Eupatorium adenophorum.
;
_journal_issue 8
_journal_name_full 'Journal of natural products'
_journal_page_first 1485
_journal_page_last 1488
_journal_paper_doi 10.1021/np800242w
_journal_volume 71
_journal_year 2008
_chemical_absolute_configuration ad
_chemical_formula_sum 'C30 H34 O6'
_chemical_formula_weight 490.57
_chemical_name_systematic
;
?
;
_space_group_IT_number 19
_symmetry_cell_setting orthorhombic
_symmetry_space_group_name_Hall 'P 2ac 2ab'
_symmetry_space_group_name_H-M 'P 21 21 21'
_atom_sites_solution_hydrogens geom
_atom_sites_solution_primary direct
_atom_sites_solution_secondary difmap
_audit_creation_method SHELXL-97
_cell_angle_alpha 90.00
_cell_angle_beta 90.00
_cell_angle_gamma 90.00
_cell_formula_units_Z 4
_cell_length_a 7.817(1)
_cell_length_b 12.20160(10)
_cell_length_c 26.96230(10)
_cell_measurement_temperature 100(2)
_cell_volume 2571.7(3)
_computing_structure_refinement 'SHELXL-97 (Sheldrick, 1997)'
_computing_structure_solution 'SHELXS-97 (Sheldrick, 1990)'
_diffrn_ambient_temperature 100(2)
_diffrn_measured_fraction_theta_full 0.990
_diffrn_measured_fraction_theta_max 0.990
_diffrn_radiation_monochromator graphite
_diffrn_radiation_source 'fine-focus sealed tube'
_diffrn_radiation_type CuK\a
_diffrn_radiation_wavelength 1.54184
_diffrn_reflns_av_R_equivalents 0.0177
_diffrn_reflns_av_sigmaI/netI 0.0151
_diffrn_reflns_limit_h_max 9
_diffrn_reflns_limit_h_min -9
_diffrn_reflns_limit_k_max 15
_diffrn_reflns_limit_k_min -14
_diffrn_reflns_limit_l_max 33
_diffrn_reflns_limit_l_min -28
_diffrn_reflns_number 20006
_diffrn_reflns_theta_full 71.55
_diffrn_reflns_theta_max 71.55
_diffrn_reflns_theta_min 3.28
_exptl_absorpt_coefficient_mu 0.707
_exptl_absorpt_correction_T_max 1.00
_exptl_absorpt_correction_T_min 0.86
_exptl_absorpt_correction_type multi-scan
_exptl_absorpt_process_details SADABS
_exptl_crystal_colour colorless
_exptl_crystal_density_diffrn 1.267
_exptl_crystal_density_method 'not measured'
_exptl_crystal_description block
_exptl_crystal_F_000 1048
_exptl_crystal_size_max 0.35
_exptl_crystal_size_mid 0.15
_exptl_crystal_size_min 0.10
_refine_diff_density_max 0.200
_refine_diff_density_min -0.160
_refine_diff_density_rms 0.033
_refine_ls_abs_structure_details 'Flack H D (1983), Acta Cryst. A39, 876-881'
_refine_ls_abs_structure_Flack 0.00(11)
_refine_ls_extinction_method none
_refine_ls_goodness_of_fit_ref 1.004
_refine_ls_hydrogen_treatment constr
_refine_ls_matrix_type full
_refine_ls_number_parameters 331
_refine_ls_number_reflns 4964
_refine_ls_number_restraints 0
_refine_ls_restrained_S_all 1.004
_refine_ls_R_factor_all 0.0285
_refine_ls_R_factor_gt 0.0281
_refine_ls_shift/su_max 0.009
_refine_ls_shift/su_mean 0.000
_refine_ls_structure_factor_coef Fsqd
_refine_ls_weighting_details 'calc w=1/[\s^2^(Fo^2^)+(0.0470P)^2^+0.3781P] where P=(Fo^2^+2Fc^2^)/3'
_refine_ls_weighting_scheme calc
_refine_ls_wR_factor_gt 0.0732
_refine_ls_wR_factor_ref 0.0735
_reflns_number_gt 4880
_reflns_number_total 4964
_reflns_threshold_expression >2sigma(I)
_cod_data_source_file np800242w-file006.cif
_cod_data_source_block hkfun1
_cod_depositor_comments
;
The following automatic conversions were performed:

'_symmetry_cell_setting' value 'Orthorhombic' changed to
'orthorhombic' according to
/home/saulius/struct/CIF-dictionaries/cif_core.dic dictionary named
'cif_core.dic' version 2.4.1 from 2010-06-29.

Automatic conversion script
Id: cif_fix_values 1715 2011-07-08 13:25:40Z adriana 
;
_cod_original_cell_volume 2571.69(2)
_cod_original_sg_symbol_H-M P2(1)2(1)2(1)
_cod_database_code 1504461

loop_
_symmetry_equiv_pos_as_xyz
'x, y, z'
'-x+1/2, -y, z+1/2'
'-x, y+1/2, -z+1/2'
'x+1/2, -y+1/2, -z'

loop_
_atom_site_label
_atom_site_type_symbol
_atom_site_fract_x
_atom_site_fract_y
_atom_site_fract_z
_atom_site_U_iso_or_equiv
_atom_site_adp_type
_atom_site_occupancy
_atom_site_symmetry_multiplicity
_atom_site_calc_flag
_atom_site_refinement_flags
O1 O 0.15307(12) 0.62880(8) 0.31308(4) 0.0379(2) Uani 1 1 d .
O2 O 0.43863(10) 0.61527(6) 0.31357(3) 0.02445(16) Uani 1 1 d .
O3 O 0.4387(3) 0.21679(10) 0.50088(5) 0.0766(5) Uani 1 1 d .
O4 O 0.72626(15) 0.78683(9) 0.47755(4) 0.0454(3) Uani 1 1 d .
O5 O 0.75373(10) 0.72224(7) 0.40021(3) 0.02657(17) Uani 1 1 d .
O6 O 0.43257(13) 1.20612(7) 0.29931(4) 0.0357(2) Uani 1 1 d .
C1 C 0.57562(15) 0.51263(9) 0.43590(4) 0.0254(2) Uani 1 1 d .
H1A H 0.6832 0.5559 0.4404 0.030 Uiso 1 1 calc R
C2 C 0.49286(17) 0.50299(11) 0.48588(4) 0.0325(3) Uani 1 1 d .
H2A H 0.4723 0.5690 0.5036 0.039 Uiso 1 1 calc R
C3 C 0.4457(2) 0.40940(12) 0.50761(5) 0.0409(3) Uani 1 1 d .
C4 C 0.4604(2) 0.30440(12) 0.48038(6) 0.0456(3) Uani 1 1 d .
C5 C 0.49288(19) 0.31310(10) 0.42549(5) 0.0363(3) Uani 1 1 d .
H5A H 0.3845 0.3317 0.4085 0.044 Uiso 1 1 calc R
H5B H 0.5317 0.2411 0.4129 0.044 Uiso 1 1 calc R
C6 C 0.62758(15) 0.39999(9) 0.41292(4) 0.0272(2) Uani 1 1 d .
H6A H 0.7385 0.3769 0.4282 0.033 Uiso 1 1 calc R
C7 C 0.65283(15) 0.40571(9) 0.35598(4) 0.0254(2) Uani 1 1 d .
H7A H 0.5414 0.3866 0.3400 0.030 Uiso 1 1 calc R
C8 C 0.70433(14) 0.52004(9) 0.33809(4) 0.0241(2) Uani 1 1 d .
H8A H 0.7198 0.5187 0.3016 0.029 Uiso 1 1 calc R
H8B H 0.8151 0.5405 0.3533 0.029 Uiso 1 1 calc R
C9 C 0.56956(14) 0.60647(9) 0.35154(4) 0.0219(2) Uani 1 1 d .
C10 C 0.47140(14) 0.57023(8) 0.39702(4) 0.0225(2) Uani 1 1 d .
C11 C 0.30332(15) 0.57620(9) 0.38835(4) 0.0264(2) Uani 1 1 d .
C12 C 0.28188(15) 0.61016(9) 0.33603(4) 0.0263(2) Uani 1 1 d .
C13 C 0.3697(3) 0.40476(17) 0.55865(6) 0.0640(5) Uani 1 1 d .
H13A H 0.3719 0.4781 0.5735 0.096 Uiso 1 1 calc R
H13B H 0.4364 0.3542 0.5793 0.096 Uiso 1 1 calc R
H13C H 0.2512 0.3789 0.5565 0.096 Uiso 1 1 calc R
C14 C 0.78580(17) 0.32165(10) 0.33900(5) 0.0336(3) Uani 1 1 d .
H14A H 0.7858 0.3175 0.3027 0.050 Uiso 1 1 calc R
H14B H 0.7574 0.2496 0.3528 0.050 Uiso 1 1 calc R
H14C H 0.8994 0.3440 0.3506 0.050 Uiso 1 1 calc R
C15 C 0.14974(17) 0.55195(13) 0.41949(5) 0.0384(3) Uani 1 1 d .
H15A H 0.1840 0.5462 0.4544 0.058 Uiso 1 1 calc R
H15B H 0.0985 0.4826 0.4087 0.058 Uiso 1 1 calc R
H15C H 0.0660 0.6112 0.4158 0.058 Uiso 1 1 calc R
C16 C 0.44773(14) 0.86679(9) 0.31935(4) 0.0246(2) Uani 1 1 d .
H16A H 0.4126 0.8055 0.2969 0.030 Uiso 1 1 calc R
C17 C 0.29216(16) 0.93675(10) 0.32714(5) 0.0305(2) Uani 1 1 d .
H17A H 0.1919 0.9014 0.3390 0.037 Uiso 1 1 calc R
C18 C 0.28254(16) 1.04472(10) 0.31888(5) 0.0305(2) Uani 1 1 d .
C19 C 0.43923(16) 1.10805(10) 0.30779(4) 0.0278(2) Uani 1 1 d .
C20 C 0.60676(15) 1.04761(9) 0.31043(5) 0.0281(2) Uani 1 1 d .
H20A H 0.6479 1.0486 0.3452 0.034 Uiso 1 1 calc R
H20B H 0.6920 1.0870 0.2899 0.034 Uiso 1 1 calc R
C21 C 0.59670(14) 0.92847(9) 0.29278(4) 0.0246(2) Uani 1 1 d .
H21A H 0.5714 0.9292 0.2564 0.030 Uiso 1 1 calc R
C22 C 0.77317(14) 0.87296(9) 0.30021(4) 0.0252(2) Uani 1 1 d .
H22A H 0.8286 0.9067 0.3300 0.030 Uiso 1 1 calc R
C23 C 0.75768(14) 0.74959(9) 0.30940(4) 0.0247(2) Uani 1 1 d .
H23A H 0.7041 0.7146 0.2802 0.030 Uiso 1 1 calc R
H23B H 0.8735 0.7180 0.3135 0.030 Uiso 1 1 calc R
C24 C 0.65123(14) 0.72399(9) 0.35544(4) 0.0221(2) Uani 1 1 d .
C25 C 0.52321(14) 0.81480(9) 0.36510(4) 0.0231(2) Uani 1 1 d .
C26 C 0.53064(16) 0.84538(9) 0.41256(4) 0.0287(2) Uani 1 1 d .
C27 C 0.67431(17) 0.78447(10) 0.43565(5) 0.0303(2) Uani 1 1 d .
C28 C 0.11896(18) 1.10908(12) 0.32248(7) 0.0441(3) Uani 1 1 d .
H28A H 0.0278 1.0617 0.3353 0.066 Uiso 1 1 calc R
H28B H 0.0872 1.1362 0.2895 0.066 Uiso 1 1 calc R
H28C H 0.1353 1.1713 0.3450 0.066 Uiso 1 1 calc R
C29 C 0.88939(17) 0.89320(11) 0.25544(5) 0.0345(3) Uani 1 1 d .
H29A H 1.0028 0.8622 0.2620 0.052 Uiso 1 1 calc R
H29B H 0.8998 0.9722 0.2497 0.052 Uiso 1 1 calc R
H29C H 0.8399 0.8582 0.2260 0.052 Uiso 1 1 calc R
C30 C 0.4308(2) 0.92581(12) 0.44292(5) 0.0430(3) Uani 1 1 d .
H30A H 0.3405 0.9584 0.4225 0.064 Uiso 1 1 calc R
H30B H 0.5074 0.9836 0.4549 0.064 Uiso 1 1 calc R
H30C H 0.3791 0.8880 0.4713 0.064 Uiso 1 1 calc R

loop_
_atom_site_aniso_label
_atom_site_aniso_U_11
_atom_site_aniso_U_22
_atom_site_aniso_U_33
_atom_site_aniso_U_23
_atom_site_aniso_U_13
_atom_site_aniso_U_12
O1 0.0274(4) 0.0457(5) 0.0407(5) -0.0051(4) -0.0105(4) 0.0070(4)
O2 0.0245(4) 0.0246(4) 0.0243(4) -0.0015(3) -0.0053(3) 0.0000(3)
O3 0.1289(13) 0.0395(6) 0.0614(8) 0.0176(6) 0.0306(9) -0.0086(8)
O4 0.0633(7) 0.0434(5) 0.0295(5) -0.0051(4) -0.0153(4) 0.0020(5)
O5 0.0272(4) 0.0255(4) 0.0270(4) -0.0004(3) -0.0067(3) -0.0003(3)
O6 0.0395(5) 0.0218(4) 0.0457(5) 0.0008(4) -0.0081(4) 0.0016(4)
C1 0.0283(5) 0.0230(5) 0.0248(5) 0.0005(4) -0.0017(4) 0.0009(5)
C2 0.0388(6) 0.0343(6) 0.0245(5) 0.0008(5) -0.0009(5) 0.0014(5)
C3 0.0500(8) 0.0431(7) 0.0296(6) 0.0072(5) 0.0041(6) 0.0003(6)
C4 0.0578(9) 0.0353(7) 0.0438(8) 0.0111(6) 0.0098(7) -0.0047(6)
C5 0.0457(7) 0.0250(6) 0.0384(7) 0.0016(5) 0.0063(5) -0.0038(5)
C6 0.0298(5) 0.0221(5) 0.0297(6) 0.0032(4) -0.0004(5) 0.0025(4)
C7 0.0262(5) 0.0208(5) 0.0291(6) -0.0010(4) 0.0006(4) 0.0016(4)
C8 0.0238(5) 0.0219(5) 0.0267(5) -0.0001(4) 0.0017(4) 0.0021(4)
C9 0.0226(5) 0.0208(5) 0.0222(5) -0.0002(4) -0.0041(4) 0.0018(4)
C10 0.0259(5) 0.0184(5) 0.0231(5) -0.0030(4) 0.0005(4) 0.0000(4)
C11 0.0258(5) 0.0247(5) 0.0287(5) -0.0048(4) 0.0000(4) 0.0009(4)
C12 0.0251(5) 0.0232(5) 0.0306(5) -0.0063(4) -0.0029(4) 0.0023(4)
C13 0.0938(14) 0.0628(11) 0.0355(8) 0.0106(7) 0.0175(9) -0.0033(10)
C14 0.0346(6) 0.0234(6) 0.0427(7) -0.0011(5) 0.0064(5) 0.0050(5)
C15 0.0250(6) 0.0520(8) 0.0383(7) -0.0022(6) 0.0045(5) -0.0020(5)
C16 0.0238(5) 0.0216(5) 0.0283(5) 0.0013(4) -0.0029(4) 0.0010(4)
C17 0.0248(5) 0.0289(6) 0.0377(6) 0.0037(5) -0.0011(5) 0.0009(5)
C18 0.0279(6) 0.0275(6) 0.0361(6) 0.0008(5) -0.0022(5) 0.0056(5)
C19 0.0329(6) 0.0235(5) 0.0271(5) -0.0019(4) -0.0054(5) 0.0022(5)
C20 0.0284(6) 0.0221(5) 0.0338(6) 0.0008(4) -0.0027(5) -0.0015(4)
C21 0.0274(6) 0.0216(5) 0.0249(5) 0.0016(4) -0.0016(4) 0.0004(4)
C22 0.0246(5) 0.0232(5) 0.0280(5) 0.0011(4) 0.0012(4) -0.0012(4)
C23 0.0234(5) 0.0221(5) 0.0286(5) 0.0002(4) 0.0018(4) 0.0026(4)
C24 0.0220(5) 0.0206(5) 0.0236(5) -0.0001(4) -0.0042(4) 0.0003(4)
C25 0.0225(5) 0.0190(5) 0.0277(5) 0.0006(4) 0.0007(4) -0.0017(4)
C26 0.0348(6) 0.0228(5) 0.0286(5) -0.0011(4) 0.0019(5) 0.0004(5)
C27 0.0390(6) 0.0240(5) 0.0278(6) -0.0023(4) -0.0037(5) -0.0036(5)
C28 0.0329(7) 0.0309(7) 0.0684(10) 0.0037(6) 0.0067(6) 0.0081(5)
C29 0.0343(6) 0.0319(6) 0.0372(6) 0.0039(5) 0.0094(5) -0.0006(5)
C30 0.0584(9) 0.0365(7) 0.0340(7) -0.0074(5) 0.0068(6) 0.0112(7)

loop_
_atom_type_symbol
_atom_type_description
_atom_type_scat_dispersion_real
_atom_type_scat_dispersion_imag
_atom_type_scat_source
C C 0.0181 0.0091 'International Tables Vol C Tables 4.2.6.8 and 6.1.1.4'
H H 0.0000 0.0000 'International Tables Vol C Tables 4.2.6.8 and 6.1.1.4'
O O 0.0492 0.0322 'International Tables Vol C Tables 4.2.6.8 and 6.1.1.4'

loop_
_geom_angle_atom_site_label_1
_geom_angle_atom_site_label_2
_geom_angle_atom_site_label_3
_geom_angle
C12 O2 C9 108.42(8)
C27 O5 C24 108.81(9)
C2 C1 C10 115.46(10)
C2 C1 C6 113.57(10)
C10 C1 C6 106.02(9)
C3 C2 C1 125.49(12)
C2 C3 C4 120.04(12)
C2 C3 C13 122.97(15)
C4 C3 C13 116.94(14)
O3 C4 C3 121.63(14)
O3 C4 C5 122.19(14)
C3 C4 C5 116.07(12)
C4 C5 C6 112.45(11)
C5 C6 C7 109.74(10)
C5 C6 C1 110.03(10)
C7 C6 C1 112.75(9)
C8 C7 C14 109.76(9)
C8 C7 C6 112.77(9)
C14 C7 C6 110.66(10)
C7 C8 C9 111.81(9)
O2 C9 C10 103.63(8)
O2 C9 C8 111.61(9)
C10 C9 C8 109.82(9)
O2 C9 C24 105.42(8)
C10 C9 C24 114.71(9)
C8 C9 C24 111.32(9)
C11 C10 C1 132.90(11)
C11 C10 C9 109.94(10)
C1 C10 C9 115.30(9)
C10 C11 C12 107.06(10)
C10 C11 C15 132.89(12)
C12 C11 C15 120.00(11)
O1 C12 O2 120.87(11)
O1 C12 C11 129.63(12)
O2 C12 C11 109.46(9)
C17 C16 C25 116.23(10)
C17 C16 C21 113.25(9)
C25 C16 C21 106.64(9)
C18 C17 C16 125.61(12)
C17 C18 C19 120.10(11)
C17 C18 C28 123.45(12)
C19 C18 C28 116.39(11)
O6 C19 C18 121.02(11)
O6 C19 C20 121.80(12)
C18 C19 C20 117.08(10)
C19 C20 C21 113.94(10)
C20 C21 C22 109.20(9)
C20 C21 C16 110.70(9)
C22 C21 C16 113.21(9)
C23 C22 C29 109.47(10)
C23 C22 C21 112.35(9)
C29 C22 C21 110.85(10)
C24 C23 C22 112.09(9)
O5 C24 C25 103.46(8)
O5 C24 C23 112.27(9)
C25 C24 C23 110.48(9)
O5 C24 C9 105.47(8)
C25 C24 C9 114.20(9)
C23 C24 C9 110.69(9)
C26 C25 C16 133.17(10)
C26 C25 C24 109.91(10)
C16 C25 C24 115.19(9)
C25 C26 C27 107.17(10)
C25 C26 C30 133.22(12)
C27 C26 C30 119.57(11)
O4 C27 O5 121.10(12)
O4 C27 C26 129.69(12)
O5 C27 C26 109.16(10)

loop_
_geom_bond_atom_site_label_1
_geom_bond_atom_site_label_2
_geom_bond_distance
O1 C12 1.2035(15)
O2 C12 1.3682(14)
O2 C9 1.4516(12)
O3 C4 1.2155(19)
O4 C27 1.2008(16)
O5 C27 1.3692(15)
O5 C24 1.4489(13)
O6 C19 1.2193(15)
C1 C2 1.4994(16)
C1 C10 1.5022(15)
C1 C6 1.5614(15)
C2 C3 1.335(2)
C3 C4 1.481(2)
C3 C13 1.500(2)
C4 C5 1.5054(19)
C5 C6 1.5322(17)
C6 C7 1.5495(16)
C7 C8 1.5301(15)
C7 C14 1.5304(16)
C8 C9 1.5341(15)
C9 C10 1.5126(15)
C9 C24 1.5731(14)
C10 C11 1.3365(17)
C11 C12 1.4798(16)
C11 C15 1.4946(17)
C16 C17 1.5006(16)
C16 C25 1.5074(15)
C16 C21 1.5606(15)
C17 C18 1.3382(17)
C18 C19 1.4788(18)
C18 C28 1.5038(17)
C19 C20 1.5047(17)
C20 C21 1.5316(15)
C21 C22 1.5498(15)
C22 C23 1.5303(15)
C22 C29 1.5308(16)
C23 C24 1.5267(15)
C24 C25 1.5156(15)
C25 C26 1.3343(17)
C26 C27 1.4836(17)
C26 C30 1.4975(17)
